data_7220833
loop_
_publ_author_name
'Wang, Xiuli'
'Liu, Danna'
'Lin, Hongyan'
'Liu, Guocheng'
'Han, Na'
'Luan, Jian'
'Chang, Zhihan'

_publ_section_title
;
 Application of flexible bis-pyrazine-bis-amide ligands to construct
 various polyoxometalate-based metal-organic complexes
;
_journal_name_full 'RSC Adv.'
_journal_paper_doi 10.1039/C5RA09529H
_journal_year 2015
_chemical_formula_sum 'C26 H64 Cr2 Cu3 Mo12 N12 O64'
_chemical_formula_weight 3014.79
_chemical_name_systematic
; 
 ? 
;
_space_group_IT_number 2
_symmetry_cell_setting triclinic
_symmetry_space_group_name_Hall '-P 1'
_symmetry_space_group_name_H-M 'P -1'
_atom_sites_solution_hydrogens geom
_atom_sites_solution_primary direct
_atom_sites_solution_secondary difmap
_audit_creation_method SHELXL-97
_audit_update_record
;
2015-04-27 deposited with the CCDC.
2015-06-19 downloaded from the CCDC.
;
_cell_angle_alpha 105.5870(10)
_cell_angle_beta 102.5660(10)
_cell_angle_gamma 93.5890(11)
_cell_formula_units_Z 1
_cell_length_a 10.6780(6)
_cell_length_b 13.4480(8)
_cell_length_c 14.0150(8)
_cell_measurement_temperature 296(2)
_cell_measurement_theta_max 25.00
_cell_measurement_theta_min 1.59
_cell_volume 1876.32(19)
_computing_cell_refinement 'SMART (Bruker, 2001)'
_computing_data_collection 'SMART (Bruker, 2001)'
_computing_data_reduction 'SAINT+ (Bruker, 1999)'
_computing_molecular_graphics 'PLATON (Spek, 2003)'
_computing_publication_material 'SHELXTL (1998)'
_computing_structure_refinement 'SHELXL-97 (Sheldrick, 2008)'
_computing_structure_solution 'SHELXS-97 (Sheldrick, 2008)'
_diffrn_ambient_temperature 296(2)
_diffrn_measured_fraction_theta_full 0.999
_diffrn_measured_fraction_theta_max 0.999
_diffrn_measurement_device_type 'CCD area detector'
_diffrn_measurement_method 'phi and omega scans'
_diffrn_radiation_monochromator graphite
_diffrn_radiation_source 'fine-focus sealed tube'
_diffrn_radiation_type MoK\a
_diffrn_radiation_wavelength 0.71069
_diffrn_reflns_av_R_equivalents 0.0197
_diffrn_reflns_av_unetI/netI 0.0377
_diffrn_reflns_limit_h_max 9
_diffrn_reflns_limit_h_min -12
_diffrn_reflns_limit_k_max 15
_diffrn_reflns_limit_k_min -15
_diffrn_reflns_limit_l_max 16
_diffrn_reflns_limit_l_min -16
_diffrn_reflns_number 10737
_diffrn_reflns_theta_full 25.00
_diffrn_reflns_theta_max 25.00
_diffrn_reflns_theta_min 1.59
_exptl_absorpt_coefficient_mu 3.163
_exptl_absorpt_correction_T_max 0.5998
_exptl_absorpt_correction_T_min 0.5052
_exptl_absorpt_correction_type multi-scan
_exptl_absorpt_process_details SADABS
_exptl_crystal_colour BLUE
_exptl_crystal_density_diffrn 2.668
_exptl_crystal_density_method 'not measured'
_exptl_crystal_description LATH
_exptl_crystal_F_000 1455
_exptl_crystal_size_max 0.25
_exptl_crystal_size_mid 0.20
_exptl_crystal_size_min 0.18
_refine_diff_density_max 5.502
_refine_diff_density_min -0.813
_refine_diff_density_rms 0.181
_refine_ls_extinction_method none
_refine_ls_goodness_of_fit_ref 1.045
_refine_ls_hydrogen_treatment constr
_refine_ls_matrix_type full
_refine_ls_number_parameters 508
_refine_ls_number_reflns 6592
_refine_ls_number_restraints 0
_refine_ls_restrained_S_all 1.045
_refine_ls_R_factor_all 0.0554
_refine_ls_R_factor_gt 0.0412
_refine_ls_shift/su_max 0.001
_refine_ls_shift/su_mean 0.000
_refine_ls_structure_factor_coef Fsqd
_refine_ls_weighting_details 'calc w=1/[\s^2^(Fo^2^)+(0.0483P)^2^+14.4772P] where P=(Fo^2^+2Fc^2^)/3'
_refine_ls_weighting_scheme calc
_refine_ls_wR_factor_gt 0.1056
_refine_ls_wR_factor_ref 0.1112
_reflns_number_gt 5292
_reflns_number_total 6592
_reflns_threshold_expression >2sigma(I)
_cod_data_source_file c5ra09529h2.cif
_cod_data_source_block 1
_cod_depositor_comments
;
The following automatic conversions were performed:

'_symmetry_cell_setting' value 'Triclinic' changed to 'triclinic'
according to
/usr/data/users/saulius/crontab/automatic-downloads/rss-feeds/RSC/lib/dictionaries/cif_core.dic
dictionary named 'cif_core.dic' version 2.4.2 from 2011-04-26.

Automatic conversion script
Id: cif_fix_values 3271 2015-04-21 07:52:19Z andrius 
;
_cod_original_sg_symbol_H-M 'P-1   '
_cod_database_code 7220833

loop_
_symmetry_equiv_pos_as_xyz
'x, y, z'
'-x, -y, -z'

loop_
_atom_site_label
_atom_site_type_symbol
_atom_site_fract_x
_atom_site_fract_y
_atom_site_fract_z
_atom_site_U_iso_or_equiv
_atom_site_adp_type
_atom_site_occupancy
_atom_site_symmetry_multiplicity
_atom_site_calc_flag
_atom_site_refinement_flags
Cr Cr 0.25290(10) 0.13204(8) 0.43914(8) 0.0106(2) Uani 1 1 d .
Mo1 Mo 0.28664(5) -0.11533(4) 0.35465(4) 0.01350(15) Uani 1 1 d .
Cu1 Cu 0.03394(9) 0.46670(8) 0.68971(7) 0.0267(2) Uani 1 1 d .
O1 O 0.0897(5) 0.3007(4) 0.7064(4) 0.0259(12) Uani 1 1 d .
C1 C -0.1840(7) 0.3497(6) 0.5127(5) 0.0207(16) Uani 1 1 d .
H1A H -0.1259 0.3406 0.4712 0.025 Uiso 1 1 calc R
N1 N -0.1437(6) 0.4045(5) 0.6109(5) 0.0204(13) Uani 1 1 d .
O1W O 0.1863(7) 0.5566(6) 0.7809(5) 0.0525(18) Uiso 1 1 d .
Mo2 Mo 0.23168(5) -0.02314(5) 0.58684(4) 0.01362(15) Uani 1 1 d .
O2 O 0.1068(5) 0.4426(4) 0.5727(4) 0.0241(12) Uani 1 1 d .
C2 C -0.3596(7) 0.3782(6) 0.6261(6) 0.0254(17) Uani 1 1 d .
H2A H -0.4191 0.3912 0.6662 0.030 Uiso 1 1 calc R
N2 N -0.3998(6) 0.3215(5) 0.5279(5) 0.0233(14) Uani 1 1 d .
Cu2 Cu -0.5000 1.0000 1.0000 0.0236(3) Uani 1 2 d S
O2W O -0.0110(7) 0.7586(6) 1.1283(5) 0.0525(18) Uiso 1 1 d .
Mo3 Mo 0.20772(6) 0.22756(5) 0.67158(4) 0.01557(15) Uani 1 1 d .
N3 N -0.3248(6) 1.0443(5) 1.0883(4) 0.0200(13) Uani 1 1 d .
O3 O -0.0478(5) 0.4978(4) 0.8025(4) 0.0295(13) Uani 1 1 d .
C3 C -0.2302(7) 0.4177(5) 0.6685(5) 0.0191(15) Uani 1 1 d .
O3W O -0.5964(7) 0.7467(6) 1.1095(6) 0.065(2) Uiso 1 1 d .
Mo4 Mo 0.23216(6) 0.38358(5) 0.52539(5) 0.01579(15) Uani 1 1 d .
O4 O -0.4450(5) 0.8606(4) 0.9846(4) 0.0238(12) Uani 1 1 d .
N4 N -0.0786(6) 1.0817(5) 1.2108(5) 0.0269(15) Uani 1 1 d .
C4 C -0.1692(7) 0.4721(6) 0.7792(6) 0.0222(16) Uani 1 1 d .
O4W O 0.1837(8) 0.6772(6) 0.9607(6) 0.069(2) Uiso 1 1 d .
Mo5 Mo 0.29621(6) 0.03994(5) 0.20050(4) 0.01596(15) Uani 1 1 d .
N5 N -0.2724(6) 0.7772(5) 1.0221(5) 0.0219(14) Uani 1 1 d .
H5C H -0.1903 0.7819 1.0465 0.026 Uiso 1 1 calc R
C5 C -0.1778(7) 0.5483(6) 0.9546(5) 0.0260(17) Uani 1 1 d .
H5A H -0.1158 0.6061 0.9584 0.031 Uiso 1 1 calc R
H5B H -0.1317 0.5020 0.9877 0.031 Uiso 1 1 calc R
O5W O -0.5049(8) 0.4333(6) 0.8245(6) 0.065(2) Uiso 1 1 d .
O5 O 0.4173(5) -0.0146(4) 0.1510(4) 0.0260(12) Uani 1 1 d .
Mo6 Mo 0.26315(6) 0.28707(5) 0.29099(5) 0.01760(16) Uani 1 1 d .
O6 O 0.1556(4) -0.0035(3) 0.4252(3) 0.0144(10) Uani 1 1 d .
N6 N -0.2376(6) 0.4921(5) 0.8469(5) 0.0229(14) Uani 1 1 d .
H6C H -0.3195 0.4720 0.8283 0.028 Uiso 1 1 calc R
C6 C -0.2792(8) 0.5887(6) 1.0091(5) 0.0251(17) Uani 1 1 d .
H6A H -0.2389 0.6161 1.0816 0.030 Uiso 1 1 calc R
H6B H -0.3438 0.5309 1.0003 0.030 Uiso 1 1 calc R
O6W O -0.3938(8) 1.3518(7) 1.2561(7) 0.077(2) Uiso 1 1 d .
O7 O 0.3289(4) 0.1276(4) 0.5796(3) 0.0149(10) Uani 1 1 d .
C7 C -0.3474(7) 0.6736(6) 0.9733(6) 0.0261(17) Uani 1 1 d .
H7A H -0.3610 0.6578 0.8998 0.031 Uiso 1 1 calc R
H7B H -0.4315 0.6742 0.9889 0.031 Uiso 1 1 calc R
O8 O 0.1330(4) 0.2171(3) 0.5040(3) 0.0140(10) Uani 1 1 d .
C8 C -0.3268(7) 0.8617(6) 1.0294(5) 0.0181(15) Uani 1 1 d .
O9 O 0.1738(4) 0.1336(4) 0.3006(3) 0.0140(10) Uani 1 1 d .
C9 C -0.2546(6) 0.9655(6) 1.0933(5) 0.0187(15) Uani 1 1 d .
C10 C -0.1324(7) 0.9846(6) 1.1546(5) 0.0243(17) Uani 1 1 d .
H10A H -0.0851 0.9292 1.1578 0.029 Uiso 1 1 calc R
O10 O 0.1242(4) 0.0857(4) 0.6287(4) 0.0172(10) Uani 1 1 d .
O11 O 0.3301(5) -0.0174(4) 0.7005(4) 0.0245(12) Uani 1 1 d .
C11 C -0.2731(7) 1.1395(6) 1.1435(6) 0.0281(18) Uani 1 1 d .
H46A H -0.3203 1.1948 1.1406 0.034 Uiso 1 1 calc R
O12 O 0.1161(5) -0.1282(4) 0.5612(4) 0.0238(12) Uani 1 1 d .
C12 C -0.1485(8) 1.1579(7) 1.2061(6) 0.0325(19) Uani 1 1 d .
H54A H -0.1141 1.2255 1.2453 0.039 Uiso 1 1 calc R
O13 O 0.3477(4) -0.0803(4) 0.5023(3) 0.0165(10) Uani 1 1 d .
C13 C -0.3123(7) 0.3062(6) 0.4725(6) 0.0231(17) Uani 1 1 d .
H15A H -0.3380 0.2652 0.4048 0.028 Uiso 1 1 calc R
O14 O 0.1725(5) -0.2181(4) 0.3296(4) 0.0239(12) Uani 1 1 d .
O15 O 0.4211(5) -0.1696(4) 0.3264(4) 0.0229(11) Uani 1 1 d .
O16 O 0.2163(4) -0.0754(4) 0.2335(3) 0.0173(10) Uani 1 1 d .
O17 O 0.3788(4) 0.0503(3) 0.3770(3) 0.0143(10) Uani 1 1 d .
O18 O 0.1794(5) 0.0389(4) 0.0955(4) 0.0252(12) Uani 1 1 d .
O19 O 0.3727(5) 0.1828(4) 0.2472(4) 0.0191(11) Uani 1 1 d .
O20 O 0.3452(4) 0.2670(4) 0.4494(3) 0.0142(10) Uani 1 1 d .
O21 O 0.1568(5) 0.3508(4) 0.3838(4) 0.0214(11) Uani 1 1 d .
O22 O 0.3737(5) 0.3916(4) 0.3094(4) 0.0292(13) Uani 1 1 d .
O23 O 0.3495(5) 0.4829(4) 0.5445(4) 0.0251(12) Uani 1 1 d .
O25 O 0.3073(4) 0.3379(4) 0.6409(4) 0.0180(10) Uani 1 1 d .
O26 O 0.3131(5) 0.2307(4) 0.7827(4) 0.0280(13) Uani 1 1 d .
O28 O 0.1542(5) 0.2779(4) 0.1800(4) 0.0295(13) Uani 1 1 d .

loop_
_atom_site_aniso_label
_atom_site_aniso_U_11
_atom_site_aniso_U_22
_atom_site_aniso_U_33
_atom_site_aniso_U_23
_atom_site_aniso_U_13
_atom_site_aniso_U_12
Cr 0.0100(5) 0.0101(5) 0.0115(5) 0.0027(4) 0.0025(4) 0.0012(4)
Mo1 0.0123(3) 0.0118(3) 0.0158(3) 0.0031(2) 0.0030(2) 0.0017(2)
Cu1 0.0182(5) 0.0299(6) 0.0269(5) -0.0023(4) 0.0091(4) 0.0000(4)
O1 0.024(3) 0.024(3) 0.030(3) 0.005(2) 0.010(2) 0.002(2)
C1 0.027(4) 0.016(4) 0.022(4) 0.007(3) 0.010(3) 0.007(3)
N1 0.021(3) 0.014(3) 0.026(3) 0.005(3) 0.008(3) 0.005(2)
Mo2 0.0119(3) 0.0150(3) 0.0145(3) 0.0056(2) 0.0027(2) 0.0011(2)
O2 0.023(3) 0.025(3) 0.026(3) 0.004(2) 0.012(2) 0.010(2)
C2 0.028(4) 0.016(4) 0.032(4) 0.003(3) 0.012(4) 0.007(3)
N2 0.018(3) 0.019(3) 0.033(4) 0.011(3) 0.001(3) 0.002(3)
Cu2 0.0145(6) 0.0199(7) 0.0295(7) 0.0031(6) -0.0047(5) 0.0050(5)
Mo3 0.0151(3) 0.0165(3) 0.0140(3) 0.0017(2) 0.0046(2) 0.0020(2)
N3 0.017(3) 0.021(3) 0.019(3) 0.003(3) 0.001(3) 0.002(3)
O3 0.016(3) 0.040(3) 0.024(3) -0.001(2) 0.003(2) 0.000(2)
C3 0.019(4) 0.016(4) 0.023(4) 0.007(3) 0.007(3) 0.004(3)
Mo4 0.0150(3) 0.0120(3) 0.0202(3) 0.0028(2) 0.0061(2) 0.0018(2)
O4 0.015(3) 0.020(3) 0.030(3) 0.004(2) -0.003(2) 0.001(2)
N4 0.020(3) 0.028(4) 0.028(4) 0.005(3) 0.000(3) -0.001(3)
C4 0.021(4) 0.021(4) 0.024(4) 0.004(3) 0.007(3) 0.001(3)
Mo5 0.0182(3) 0.0170(3) 0.0134(3) 0.0042(2) 0.0052(2) 0.0036(2)
N5 0.016(3) 0.023(4) 0.022(3) 0.001(3) 0.000(3) 0.006(3)
C5 0.029(4) 0.030(5) 0.018(4) 0.004(3) 0.006(3) 0.004(3)
O5 0.029(3) 0.026(3) 0.025(3) 0.003(2) 0.014(2) 0.007(2)
Mo6 0.0211(3) 0.0148(3) 0.0182(3) 0.0067(3) 0.0054(3) 0.0009(3)
O6 0.014(2) 0.012(2) 0.016(2) 0.0041(19) 0.0012(19) 0.0026(19)
N6 0.018(3) 0.025(4) 0.023(3) 0.003(3) 0.006(3) 0.000(3)
C6 0.035(4) 0.025(4) 0.015(4) 0.005(3) 0.007(3) 0.007(3)
O7 0.013(2) 0.018(3) 0.013(2) 0.004(2) 0.0023(19) 0.0033(19)
C7 0.023(4) 0.024(4) 0.025(4) 0.000(3) 0.000(3) 0.003(3)
O8 0.014(2) 0.013(2) 0.014(2) 0.0025(19) 0.0043(19) 0.0018(19)
C8 0.017(4) 0.025(4) 0.012(3) 0.006(3) 0.004(3) 0.003(3)
O9 0.013(2) 0.015(3) 0.014(2) 0.0050(19) 0.0022(19) 0.0007(19)
C9 0.015(3) 0.023(4) 0.018(4) 0.005(3) 0.006(3) 0.002(3)
C10 0.024(4) 0.027(4) 0.021(4) 0.006(3) 0.004(3) 0.003(3)
O10 0.016(2) 0.018(3) 0.019(2) 0.006(2) 0.007(2) 0.002(2)
O11 0.021(3) 0.034(3) 0.020(3) 0.012(2) 0.001(2) 0.006(2)
C11 0.024(4) 0.021(4) 0.035(5) 0.006(4) 0.001(4) 0.007(3)
O12 0.023(3) 0.019(3) 0.030(3) 0.007(2) 0.010(2) -0.001(2)
C12 0.031(5) 0.024(4) 0.036(5) 0.005(4) 0.000(4) -0.002(4)
O13 0.012(2) 0.019(3) 0.018(2) 0.005(2) 0.004(2) 0.0033(19)
C13 0.029(4) 0.020(4) 0.017(4) 0.003(3) 0.002(3) 0.007(3)
O14 0.021(3) 0.018(3) 0.031(3) 0.006(2) 0.004(2) 0.000(2)
O15 0.020(3) 0.022(3) 0.027(3) 0.005(2) 0.008(2) 0.008(2)
O16 0.016(2) 0.018(3) 0.015(2) 0.004(2) 0.001(2) 0.002(2)
O17 0.014(2) 0.012(2) 0.017(2) 0.003(2) 0.0055(19) 0.0008(19)
O18 0.032(3) 0.027(3) 0.015(3) 0.008(2) 0.002(2) 0.004(2)
O19 0.020(3) 0.017(3) 0.024(3) 0.008(2) 0.012(2) 0.003(2)
O20 0.013(2) 0.014(2) 0.015(2) 0.0043(19) 0.0040(19) 0.0007(19)
O21 0.021(3) 0.022(3) 0.024(3) 0.009(2) 0.008(2) 0.007(2)
O22 0.035(3) 0.019(3) 0.037(3) 0.008(2) 0.016(3) 0.001(2)
O23 0.026(3) 0.016(3) 0.035(3) 0.007(2) 0.012(2) 0.000(2)
O25 0.017(2) 0.016(3) 0.018(2) 0.003(2) 0.002(2) -0.001(2)
O26 0.029(3) 0.036(3) 0.015(3) 0.003(2) 0.004(2) 0.000(2)
O28 0.034(3) 0.028(3) 0.026(3) 0.011(2) 0.003(2) 0.004(2)

loop_
_atom_type_symbol
_atom_type_description
_atom_type_scat_dispersion_real
_atom_type_scat_dispersion_imag
_atom_type_scat_source
C C 0.0033 0.0016 'International Tables Vol C Tables 4.2.6.8 and 6.1.1.4'
H H 0.0000 0.0000 'International Tables Vol C Tables 4.2.6.8 and 6.1.1.4'
N N 0.0061 0.0033 'International Tables Vol C Tables 4.2.6.8 and 6.1.1.4'
O O 0.0106 0.0060 'International Tables Vol C Tables 4.2.6.8 and 6.1.1.4'
Cr Cr 0.3209 0.6236 'International Tables Vol C Tables 4.2.6.8 and 6.1.1.4'
Cu Cu 0.3201 1.2651 'International Tables Vol C Tables 4.2.6.8 and 6.1.1.4'
Mo Mo -1.6832 0.6857 'International Tables Vol C Tables 4.2.6.8 and 6.1.1.4'

loop_
_geom_angle_atom_site_label_1
_geom_angle_atom_site_label_2
_geom_angle_atom_site_label_3
_geom_angle
_geom_angle_site_symmetry_1
_geom_angle_site_symmetry_3
O9 Cr O20 83.84(19) . .
O9 Cr O8 95.66(19) . .
O20 Cr O8 84.43(19) . .
O9 Cr O7 178.33(19) . .
O20 Cr O7 97.71(19) . .
O8 Cr O7 83.89(19) . .
O9 Cr O6 94.47(19) . .
O20 Cr O6 178.2(2) . .
O8 Cr O6 95.08(19) . .
O7 Cr O6 83.97(19) . .
O9 Cr O17 85.39(19) . .
O20 Cr O17 93.95(19) . .
O8 Cr O17 177.95(19) . .
O7 Cr O17 95.11(19) . .
O6 Cr O17 86.58(18) . .
O14 Mo1 O15 104.8(2) . .
O14 Mo1 O16 96.0(2) . .
O15 Mo1 O16 102.0(2) . .
O14 Mo1 O13 101.7(2) . .
O15 Mo1 O13 96.4(2) . .
O16 Mo1 O13 150.2(2) . .
O14 Mo1 O17 160.3(2) . .
O15 Mo1 O17 93.0(2) . .
O16 Mo1 O17 71.78(18) . .
O13 Mo1 O17 84.16(18) . .
O14 Mo1 O6 90.9(2) . .
O15 Mo1 O6 162.5(2) . .
O16 Mo1 O6 83.69(18) . .
O13 Mo1 O6 72.38(17) . .
O17 Mo1 O6 72.83(16) . .
O2 Cu1 O3 175.5(2) . .
O2 Cu1 O1W 93.7(3) . .
O3 Cu1 O1W 87.6(3) . .
O2 Cu1 N1 95.2(2) . .
O3 Cu1 N1 82.7(2) . .
O1W Cu1 N1 165.7(3) . .
O2 Cu1 O1 88.4(2) . .
O3 Cu1 O1 95.7(2) . .
O1W Cu1 O1 100.0(3) . .
N1 Cu1 O1 91.5(2) . .
Mo3 O1 Cu1 132.8(3) . .
N1 C1 C13 120.0(7) . .
C1 N1 C3 118.6(6) . .
C1 N1 Cu1 128.5(5) . .
C3 N1 Cu1 112.8(5) . .
O11 Mo2 O12 105.1(3) . .
O11 Mo2 O13 97.1(2) . .
O12 Mo2 O13 102.3(2) . .
O11 Mo2 O10 100.9(2) . .
O12 Mo2 O10 97.1(2) . .
O13 Mo2 O10 149.1(2) . .
O11 Mo2 O7 93.8(2) . .
O12 Mo2 O7 160.0(2) . .
O13 Mo2 O7 81.38(18) . .
O10 Mo2 O7 72.52(17) . .
O11 Mo2 O6 161.6(2) . .
O12 Mo2 O6 91.6(2) . .
O13 Mo2 O6 71.61(18) . .
O10 Mo2 O6 84.06(18) . .
O7 Mo2 O6 70.61(16) . .
Mo4 O2 Cu1 141.1(3) . .
N2 C2 C3 120.7(7) . .
C13 N2 C2 117.9(6) . .
N3 Cu2 N3 179.998(1) 2_477 .
N3 Cu2 O4 82.6(2) 2_477 2_477
N3 Cu2 O4 97.4(2) . 2_477
N3 Cu2 O4 97.4(2) 2_477 .
N3 Cu2 O4 82.6(2) . .
O4 Cu2 O4 179.999(2) 2_477 .
O26 Mo3 O1 105.7(3) . .
O26 Mo3 O10 101.1(2) . .
O1 Mo3 O10 104.0(2) . .
O26 Mo3 O25 96.7(2) . .
O1 Mo3 O25 95.9(2) . .
O10 Mo3 O25 148.46(19) . .
O26 Mo3 O7 90.9(2) . .
O1 Mo3 O7 163.4(2) . .
O10 Mo3 O7 72.68(17) . .
O25 Mo3 O7 81.22(18) . .
O26 Mo3 O8 159.5(2) . .
O1 Mo3 O8 92.4(2) . .
O10 Mo3 O8 83.45(18) . .
O25 Mo3 O8 71.38(17) . .
O7 Mo3 O8 71.14(16) . .
C11 N3 C9 118.7(6) . .
C11 N3 Cu2 127.4(5) . .
C9 N3 Cu2 113.9(5) . .
C4 O3 Cu1 115.5(5) . .
N1 C3 C2 120.7(7) . .
N1 C3 C4 112.8(6) . .
C2 C3 C4 126.4(7) . .
O23 Mo4 O2 105.3(2) . .
O23 Mo4 O21 102.5(2) . .
O2 Mo4 O21 99.5(2) . .
O23 Mo4 O25 97.5(2) . .
O2 Mo4 O25 97.8(2) . .
O21 Mo4 O25 149.0(2) . .
O23 Mo4 O20 92.0(2) . .
O2 Mo4 O20 162.6(2) . .
O21 Mo4 O20 73.95(19) . .
O25 Mo4 O20 81.94(18) . .
O23 Mo4 O8 160.3(2) . .
O2 Mo4 O8 92.3(2) . .
O21 Mo4 O8 82.79(19) . .
O25 Mo4 O8 70.90(18) . .
O20 Mo4 O8 71.06(16) . .
C8 O4 Cu2 113.9(5) . .
C12 N4 C10 117.8(7) . .
O3 C4 N6 122.1(7) . .
O3 C4 C3 116.1(6) . .
N6 C4 C3 121.8(6) . .
O18 Mo5 O5 104.0(2) . .
O18 Mo5 O19 101.6(2) . .
O5 Mo5 O19 98.7(2) . .
O18 Mo5 O16 98.3(2) . .
O5 Mo5 O16 101.4(2) . .
O19 Mo5 O16 147.2(2) . .
O18 Mo5 O9 88.4(2) . .
O5 Mo5 O9 166.1(2) . .
O19 Mo5 O9 72.19(17) . .
O16 Mo5 O9 82.63(18) . .
O18 Mo5 O17 155.0(2) . .
O5 Mo5 O17 99.8(2) . .
O19 Mo5 O17 82.18(18) . .
O16 Mo5 O17 69.13(17) . .
O9 Mo5 O17 69.05(16) . .
C8 N5 C7 121.7(6) . .
N6 C5 C6 110.5(6) . .
O28 Mo6 O22 105.6(3) . .
O28 Mo6 O19 102.1(2) . .
O22 Mo6 O19 95.7(2) . .
O28 Mo6 O21 97.0(2) . .
O22 Mo6 O21 100.0(2) . .
O19 Mo6 O21 150.9(2) . .
O28 Mo6 O9 92.2(2) . .
O22 Mo6 O9 160.6(2) . .
O19 Mo6 O9 72.67(17) . .
O21 Mo6 O9 85.03(19) . .
O28 Mo6 O20 158.8(2) . .
O22 Mo6 O20 93.9(2) . .
O19 Mo6 O20 83.78(19) . .
O21 Mo6 O20 70.93(18) . .
O9 Mo6 O20 69.87(16) . .
Cr O6 Mo1 100.32(18) . .
Cr O6 Mo2 101.43(18) . .
Mo1 O6 Mo2 92.95(17) . .
C4 N6 C5 121.5(6) . .
C5 C6 C7 114.9(6) . .
Cr O7 Mo2 103.99(19) . .
Cr O7 Mo3 102.5(2) . .
Mo2 O7 Mo3 93.85(16) . .
N5 C7 C6 112.0(6) . .
Cr O8 Mo3 102.5(2) . .
Cr O8 Mo4 100.22(18) . .
Mo3 O8 Mo4 92.98(16) . .
O4 C8 N5 122.2(7) . .
O4 C8 C9 116.5(6) . .
N5 C8 C9 121.3(6) . .
Cr O9 Mo6 103.91(19) . .
Cr O9 Mo5 105.1(2) . .
Mo6 O9 Mo5 92.13(16) . .
N3 C9 C10 120.2(7) . .
N3 C9 C8 112.9(6) . .
C10 C9 C8 126.9(7) . .
N4 C10 C9 121.4(8) . .
Mo3 O10 Mo2 116.2(2) . .
N3 C11 C12 120.6(8) . .
N4 C12 C11 121.2(8) . .
Mo1 O13 Mo2 118.8(2) . .
N2 C13 C1 121.9(7) . .
Mo1 O16 Mo5 123.1(2) . .
Cr O17 Mo1 100.27(18) . .
Cr O17 Mo5 100.44(19) . .
Mo1 O17 Mo5 92.72(16) . .
Mo5 O19 Mo6 117.2(2) . .
Cr O20 Mo4 104.27(19) . .
Cr O20 Mo6 102.37(19) . .
Mo4 O20 Mo6 93.36(17) . .
Mo4 O21 Mo6 116.9(2) . .
Mo4 O25 Mo3 118.6(2) . .

loop_
_geom_bond_atom_site_label_1
_geom_bond_atom_site_label_2
_geom_bond_distance
_geom_bond_site_symmetry_2
Cr O9 1.948(5) .
Cr O20 1.965(5) .
Cr O8 1.976(4) .
Cr O7 1.978(5) .
Cr O6 1.981(5) .
Cr O17 1.988(4) .
Mo1 O14 1.691(5) .
Mo1 O15 1.725(5) .
Mo1 O16 1.928(5) .
Mo1 O13 1.945(5) .
Mo1 O17 2.289(4) .
Mo1 O6 2.295(4) .
Cu1 O2 1.923(5) .
Cu1 O3 1.931(5) .
Cu1 O1W 1.939(7) .
Cu1 N1 1.977(6) .
Cu1 O1 2.404(6) .
O1 Mo3 1.721(5) .
C1 N1 1.335(9) .
C1 C13 1.387(10) .
N1 C3 1.344(9) .
Mo2 O11 1.686(5) .
Mo2 O12 1.722(5) .
Mo2 O13 1.948(4) .
Mo2 O10 1.961(5) .
Mo2 O7 2.256(5) .
Mo2 O6 2.326(5) .
O2 Mo4 1.761(5) .
C2 N2 1.341(10) .
C2 C3 1.388(10) .
N2 C13 1.332(10) .
Cu2 N3 1.961(6) 2_477
Cu2 N3 1.961(6) .
Cu2 O4 1.970(5) 2_477
Cu2 O4 1.970(5) .
Mo3 O26 1.699(5) .
Mo3 O10 1.932(5) .
Mo3 O25 1.966(5) .
Mo3 O7 2.271(4) .
Mo3 O8 2.273(5) .
N3 C11 1.317(10) .
N3 C9 1.343(9) .
O3 C4 1.267(9) .
C3 C4 1.502(10) .
Mo4 O23 1.696(5) .
Mo4 O21 1.890(5) .
Mo4 O25 1.916(5) .
Mo4 O20 2.225(5) .
Mo4 O8 2.330(5) .
O4 C8 1.279(8) .
N4 C12 1.312(11) .
N4 C10 1.347(10) .
C4 N6 1.302(9) .
Mo5 O18 1.706(5) .
Mo5 O5 1.711(5) .
Mo5 O19 1.919(5) .
Mo5 O16 1.935(5) .
Mo5 O9 2.306(4) .
Mo5 O17 2.402(5) .
N5 C8 1.298(9) .
N5 C7 1.469(9) .
C5 N6 1.471(9) .
C5 C6 1.504(10) .
Mo6 O28 1.696(5) .
Mo6 O22 1.704(5) .
Mo6 O19 1.941(5) .
Mo6 O21 1.970(5) .
Mo6 O9 2.269(4) .
Mo6 O20 2.296(5) .
C6 C7 1.530(11) .
C8 C9 1.497(10) .
C9 C10 1.363(10) .
C11 C12 1.391(11) .
